data_4072054
loop_
_publ_author_name
'Liu, Yanyan'
'Yang, Peiju'
'Yu, Jie'
'Yang, Xiao-Juan'
'Zhang, Jun D.'
'Chen, Zhongfang'
'Schaefer, Henry F.'
'Wu, Biao'

_publ_section_title
;
 Sodium and Magnesium Complexes with Dianionic \a-Diimine Ligands
;
_journal_issue 22
_journal_name_full Organometallics
_journal_page_first 5830
_journal_paper_doi 10.1021/om800554q
_journal_volume 27
_journal_year 2008
_chemical_formula_sum 'C64 H100 N4 Na4 O2'
_chemical_formula_weight 1049.44
_chemical_name_systematic
; 
 ? 
;
_space_group_IT_number 14
_symmetry_cell_setting monoclinic
_symmetry_space_group_name_Hall '-P 2yn'
_symmetry_space_group_name_H-M 'P 1 21/n 1'
_atom_sites_solution_hydrogens geom
_atom_sites_solution_primary direct
_atom_sites_solution_secondary difmap
_audit_creation_method SHELXL-97
_cell_angle_alpha 90.00
_cell_angle_beta 113.231(2)
_cell_angle_gamma 90.00
_cell_formula_units_Z 2
_cell_length_a 17.0908(17)
_cell_length_b 11.0256(11)
_cell_length_c 18.6460(19)
_cell_measurement_temperature 293(2)
_cell_volume 3228.7(6)
_computing_cell_refinement 'Bruker SMART'
_computing_data_collection 'Bruker SMART CCD Apex II'
_computing_data_reduction 'Bruker SAINT'
_computing_structure_refinement 'SHELXL-97 (Sheldrick, 1997)'
_computing_structure_solution 'SHELXS-97 (Sheldrick, 1990)'
_diffrn_ambient_temperature 293(2)
_diffrn_measured_fraction_theta_full 0.999
_diffrn_measured_fraction_theta_max 0.953
_diffrn_measurement_device_type 'Bruker APEX II area detector'
_diffrn_measurement_method '\w scan'
_diffrn_radiation_monochromator graphite
_diffrn_radiation_source 'fine-focus sealed tube'
_diffrn_radiation_type MoK\a
_diffrn_radiation_wavelength 0.71073
_diffrn_reflns_av_R_equivalents 0.0815
_diffrn_reflns_av_sigmaI/netI 0.1352
_diffrn_reflns_limit_h_max 22
_diffrn_reflns_limit_h_min -22
_diffrn_reflns_limit_k_max 7
_diffrn_reflns_limit_k_min -14
_diffrn_reflns_limit_l_max 24
_diffrn_reflns_limit_l_min -21
_diffrn_reflns_number 19250
_diffrn_reflns_theta_full 25.00
_diffrn_reflns_theta_max 28.30
_diffrn_reflns_theta_min 2.08
_exptl_absorpt_coefficient_mu 0.087
_exptl_absorpt_correction_T_max 1.0000
_exptl_absorpt_correction_T_min 0.7834
_exptl_absorpt_correction_type multi-scan
_exptl_absorpt_process_details SADABS
_exptl_crystal_colour red
_exptl_crystal_density_diffrn 1.079
_exptl_crystal_density_method 'not measured'
_exptl_crystal_description block
_exptl_crystal_F_000 1144
_exptl_crystal_size_max 0.26
_exptl_crystal_size_mid 0.25
_exptl_crystal_size_min 0.24
_refine_diff_density_max 0.182
_refine_diff_density_min -0.175
_refine_diff_density_rms 0.037
_refine_ls_extinction_method none
_refine_ls_goodness_of_fit_ref 0.934
_refine_ls_hydrogen_treatment constr
_refine_ls_matrix_type full
_refine_ls_number_parameters 334
_refine_ls_number_reflns 7658
_refine_ls_number_restraints 0
_refine_ls_restrained_S_all 0.934
_refine_ls_R_factor_all 0.2145
_refine_ls_R_factor_gt 0.0618
_refine_ls_shift/su_max 0.000
_refine_ls_shift/su_mean 0.000
_refine_ls_structure_factor_coef Fsqd
_refine_ls_weighting_details 'calc w=1/[\s^2^(Fo^2^)+(0.0720P)^2^+0.0000P] where P=(Fo^2^+2Fc^2^)/3'
_refine_ls_weighting_scheme calc
_refine_ls_wR_factor_gt 0.1307
_refine_ls_wR_factor_ref 0.1840
_reflns_number_gt 2569
_reflns_number_total 7658
_reflns_threshold_expression >2sigma(I)
_cod_data_source_file om800554q_si_002.cif
_cod_data_source_block complex1
_cod_depositor_comments
;
The following automatic conversions were performed:
'_atom_site_symetry_multiplicity' tag replaced with
'_atom_site_symmetry_multiplicity'.

Automatic conversion script
Id: cif_correct_tags 1440 2010-10-19 06:21:57Z saulius 

The following automatic conversions were performed:

'_symmetry_cell_setting' value 'Monoclinic' changed to 'monoclinic'
according to /home/saulius/struct/CIF-dictionaries/cif_core.dic
dictionary named 'cif_core.dic' version 2.4.1 from
2010-06-29.

'_exptl_absorpt_correction_type' value 'Multi-scan'
changed to 'multi-scan' according to
/home/saulius/struct/CIF-dictionaries/cif_core.dic dictionary named
'cif_core.dic' version 2.4.1 from 2010-06-29.

Automatic conversion script
Id: cif_fix_values 1715 2011-07-08 13:25:40Z adriana 
;
_cod_original_sg_symbol_H-M P2(1)/n
_cod_database_code 4072054

loop_
_symmetry_equiv_pos_as_xyz
'x, y, z'
'-x+1/2, y+1/2, -z+1/2'
'-x, -y, -z'
'x-1/2, -y-1/2, z-1/2'

loop_
_atom_site_label
_atom_site_type_symbol
_atom_site_fract_x
_atom_site_fract_y
_atom_site_fract_z
_atom_site_U_iso_or_equiv
_atom_site_adp_type
_atom_site_occupancy
_atom_site_symmetry_multiplicity
_atom_site_calc_flag
_atom_site_refinement_flags
Na1 Na 0.39022(7) 0.03981(12) 0.01699(6) 0.0587(4) Uani 1 1 d .
Na2 Na 0.42229(8) -0.06624(12) 0.19514(8) 0.0760(4) Uani 1 1 d .
N1 N 0.50572(14) 0.0499(2) 0.14418(12) 0.0459(6) Uani 1 1 d .
N2 N 0.33376(15) 0.0808(2) 0.11011(14) 0.0503(7) Uani 1 1 d .
O1 O 0.43181(19) -0.1924(4) 0.2971(2) 0.1208(11) Uani 1 1 d .
C1 C 0.47808(19) 0.1482(3) 0.17755(16) 0.0487(8) Uani 1 1 d .
C2 C 0.3936(2) 0.1625(3) 0.16182(17) 0.0529(8) Uani 1 1 d .
C3 C 0.5454(2) 0.2207(3) 0.24195(18) 0.0738(11) Uani 1 1 d .
H3A H 0.5336 0.2183 0.2882 0.111 Uiso 1 1 calc R
H3B H 0.5444 0.3034 0.2254 0.111 Uiso 1 1 calc R
H3C H 0.6005 0.1864 0.2529 0.111 Uiso 1 1 calc R
C4 C 0.3632(2) 0.2442(3) 0.2110(2) 0.0785(11) Uani 1 1 d .
H4A H 0.4029 0.2407 0.2645 0.118 Uiso 1 1 calc R
H4B H 0.3082 0.2175 0.2073 0.118 Uiso 1 1 calc R
H4C H 0.3591 0.3261 0.1924 0.118 Uiso 1 1 calc R
C5 C 0.58386(17) 0.0535(3) 0.13744(15) 0.0432(7) Uani 1 1 d .
C6 C 0.64026(18) -0.0477(3) 0.16572(15) 0.0476(8) Uani 1 1 d .
C7 C 0.71568(19) -0.0520(3) 0.15424(17) 0.0574(9) Uani 1 1 d .
H7A H 0.7510 -0.1192 0.1722 0.069 Uiso 1 1 calc R
C8 C 0.7402(2) 0.0394(3) 0.11730(18) 0.0604(9) Uani 1 1 d .
H8A H 0.7908 0.0343 0.1100 0.073 Uiso 1 1 calc R
C9 C 0.68756(19) 0.1388(3) 0.09141(16) 0.0563(9) Uani 1 1 d .
H9A H 0.7043 0.2020 0.0676 0.068 Uiso 1 1 calc R
C10 C 0.61001(18) 0.1479(3) 0.09972(16) 0.0475(8) Uani 1 1 d .
C11 C 0.25094(19) 0.1137(3) 0.06367(17) 0.0484(8) Uani 1 1 d .
C12 C 0.1883(2) 0.0198(3) 0.04302(19) 0.0558(9) Uani 1 1 d .
C13 C 0.1048(2) 0.0432(4) -0.0064(2) 0.0742(11) Uani 1 1 d .
H13A H 0.0652 -0.0195 -0.0189 0.089 Uiso 1 1 calc R
C14 C 0.0790(2) 0.1553(5) -0.0375(2) 0.0828(12) Uani 1 1 d .
H14A H 0.0223 0.1695 -0.0699 0.099 Uiso 1 1 calc R
C15 C 0.1381(2) 0.2472(4) -0.0200(2) 0.0736(10) Uani 1 1 d .
H15A H 0.1205 0.3234 -0.0417 0.088 Uiso 1 1 calc R
C16 C 0.2233(2) 0.2305(3) 0.02901(18) 0.0580(9) Uani 1 1 d .
C17 C 0.6203(2) -0.1449(3) 0.21371(17) 0.0620(9) Uani 1 1 d .
H17A H 0.5588 -0.1591 0.1897 0.074 Uiso 1 1 calc R
C18 C 0.6636(2) -0.2671(3) 0.2174(2) 0.0849(12) Uani 1 1 d .
H18A H 0.6505 -0.2961 0.1654 0.127 Uiso 1 1 calc R
H18B H 0.6433 -0.3242 0.2449 0.127 Uiso 1 1 calc R
H18C H 0.7241 -0.2579 0.2441 0.127 Uiso 1 1 calc R
C19 C 0.6410(2) -0.0979(3) 0.29681(19) 0.0890(13) Uani 1 1 d .
H19A H 0.6137 -0.0210 0.2942 0.134 Uiso 1 1 calc R
H19B H 0.7015 -0.0886 0.3237 0.134 Uiso 1 1 calc R
H19C H 0.6207 -0.1549 0.3245 0.134 Uiso 1 1 calc R
C20 C 0.5534(2) 0.2560(3) 0.06299(18) 0.0591(9) Uani 1 1 d .
H20A H 0.5021 0.2485 0.0741 0.071 Uiso 1 1 calc R
C21 C 0.5251(2) 0.2563(3) -0.02609(19) 0.0862(12) Uani 1 1 d .
H21A H 0.4991 0.1800 -0.0469 0.129 Uiso 1 1 calc R
H21B H 0.5738 0.2687 -0.0388 0.129 Uiso 1 1 calc R
H21C H 0.4848 0.3205 -0.0483 0.129 Uiso 1 1 calc R
C22 C 0.5949(2) 0.3785(3) 0.0957(2) 0.0956(13) Uani 1 1 d .
H22A H 0.6127 0.3788 0.1514 0.143 Uiso 1 1 calc R
H22B H 0.5545 0.4425 0.0734 0.143 Uiso 1 1 calc R
H22C H 0.6434 0.3907 0.0829 0.143 Uiso 1 1 calc R
C23 C 0.2141(2) -0.1050(3) 0.0781(2) 0.0746(11) Uani 1 1 d .
H23A H 0.2725 -0.1190 0.0826 0.090 Uiso 1 1 calc R
C24 C 0.2161(3) -0.1074(4) 0.1605(3) 0.1127(16) Uani 1 1 d .
H24A H 0.2504 -0.0415 0.1902 0.169 Uiso 1 1 calc R
H24B H 0.2399 -0.1829 0.1851 0.169 Uiso 1 1 calc R
H24C H 0.1592 -0.0993 0.1582 0.169 Uiso 1 1 calc R
C25 C 0.1594(3) -0.2097(4) 0.0296(3) 0.1207(17) Uani 1 1 d .
H25A H 0.1587 -0.2071 -0.0221 0.181 Uiso 1 1 calc R
H25B H 0.1024 -0.2019 0.0268 0.181 Uiso 1 1 calc R
H25C H 0.1830 -0.2856 0.0537 0.181 Uiso 1 1 calc R
C26 C 0.2848(2) 0.3337(3) 0.0333(2) 0.0690(10) Uani 1 1 d .
H26A H 0.3396 0.3156 0.0759 0.083 Uiso 1 1 calc R
C27 C 0.2549(3) 0.4599(3) 0.0494(3) 0.1190(16) Uani 1 1 d .
H27A H 0.2962 0.5201 0.0513 0.178 Uiso 1 1 calc R
H27B H 0.2488 0.4581 0.0984 0.178 Uiso 1 1 calc R
H27C H 0.2011 0.4795 0.0084 0.178 Uiso 1 1 calc R
C28 C 0.2990(3) 0.3399(4) -0.0420(2) 0.0980(13) Uani 1 1 d .
H28A H 0.3176 0.2622 -0.0525 0.147 Uiso 1 1 calc R
H28B H 0.3418 0.3997 -0.0370 0.147 Uiso 1 1 calc R
H28C H 0.2468 0.3619 -0.0843 0.147 Uiso 1 1 calc R
C29 C 0.4379(5) -0.1420(8) 0.3705(4) 0.202(4) Uani 1 1 d .
H29A H 0.3889 -0.1674 0.3807 0.243 Uiso 1 1 calc R
H29B H 0.4886 -0.1731 0.4121 0.243 Uiso 1 1 calc R
C30 C 0.4414(5) -0.0140(8) 0.3702(4) 0.207(4) Uani 1 1 d .
H30A H 0.4453 0.0166 0.4197 0.310 Uiso 1 1 calc R
H30B H 0.3908 0.0171 0.3296 0.310 Uiso 1 1 calc R
H30D H 0.4904 0.0114 0.3611 0.310 Uiso 1 1 calc R
C31 C 0.4319(6) -0.3177(8) 0.2987(6) 0.228(5) Uani 1 1 d .
H31A H 0.4829 -0.3448 0.3418 0.273 Uiso 1 1 calc R
H31B H 0.3833 -0.3449 0.3089 0.273 Uiso 1 1 calc R
C32 C 0.4290(7) -0.3717(8) 0.2312(6) 0.264(6) Uani 1 1 d .
H32C H 0.4293 -0.4583 0.2369 0.396 Uiso 1 1 calc R
H32D H 0.4776 -0.3472 0.2213 0.396 Uiso 1 1 calc R
H32A H 0.3779 -0.3473 0.1884 0.396 Uiso 1 1 calc R

loop_
_atom_site_aniso_label
_atom_site_aniso_U_11
_atom_site_aniso_U_22
_atom_site_aniso_U_33
_atom_site_aniso_U_23
_atom_site_aniso_U_13
_atom_site_aniso_U_12
Na1 0.0521(7) 0.0758(9) 0.0461(7) -0.0085(6) 0.0173(6) -0.0020(7)
Na2 0.0792(10) 0.0806(10) 0.0751(9) 0.0252(8) 0.0377(8) 0.0022(8)
N1 0.0405(14) 0.0531(17) 0.0429(14) -0.0035(13) 0.0151(11) -0.0005(13)
N2 0.0448(15) 0.0527(17) 0.0579(16) -0.0022(14) 0.0252(13) -0.0022(13)
O1 0.118(2) 0.141(3) 0.106(3) 0.052(2) 0.047(2) -0.007(2)
C1 0.050(2) 0.056(2) 0.0383(17) -0.0053(16) 0.0154(15) -0.0012(17)
C2 0.058(2) 0.057(2) 0.0487(18) -0.0120(17) 0.0262(16) 0.0005(17)
C3 0.069(2) 0.081(3) 0.060(2) -0.024(2) 0.0137(18) -0.006(2)
C4 0.087(3) 0.086(3) 0.074(2) -0.020(2) 0.044(2) 0.003(2)
C5 0.0396(17) 0.051(2) 0.0326(15) -0.0078(15) 0.0074(13) -0.0042(16)
C6 0.0417(18) 0.057(2) 0.0365(16) -0.0018(16) 0.0078(14) 0.0001(17)
C7 0.047(2) 0.065(2) 0.0505(19) -0.0044(18) 0.0086(16) 0.0057(18)
C8 0.0418(19) 0.084(3) 0.054(2) -0.017(2) 0.0177(16) -0.007(2)
C9 0.048(2) 0.071(3) 0.0470(19) -0.0107(18) 0.0147(16) -0.0184(19)
C10 0.0441(19) 0.054(2) 0.0398(17) -0.0059(16) 0.0113(14) -0.0073(16)
C11 0.048(2) 0.055(2) 0.0488(18) -0.0018(17) 0.0266(16) 0.0001(18)
C12 0.050(2) 0.064(3) 0.065(2) -0.0065(19) 0.0350(18) -0.0044(19)
C13 0.054(2) 0.096(3) 0.078(3) -0.007(2) 0.032(2) -0.011(2)
C14 0.046(2) 0.122(4) 0.075(3) 0.007(3) 0.0183(19) 0.006(3)
C15 0.060(2) 0.085(3) 0.076(2) 0.016(2) 0.027(2) 0.019(2)
C16 0.054(2) 0.065(3) 0.062(2) 0.0053(19) 0.0298(18) 0.0076(19)
C17 0.059(2) 0.074(3) 0.0452(19) 0.0153(18) 0.0118(16) 0.0116(19)
C18 0.090(3) 0.080(3) 0.078(3) 0.029(2) 0.026(2) 0.023(2)
C19 0.098(3) 0.116(3) 0.051(2) 0.018(2) 0.026(2) 0.017(3)
C20 0.055(2) 0.056(2) 0.062(2) 0.0070(18) 0.0183(17) -0.0075(18)
C21 0.081(3) 0.093(3) 0.068(2) 0.022(2) 0.011(2) -0.004(2)
C22 0.103(3) 0.052(3) 0.112(3) -0.003(2) 0.021(3) -0.008(2)
C23 0.059(2) 0.064(3) 0.113(3) 0.001(2) 0.047(2) -0.010(2)
C24 0.109(4) 0.121(4) 0.130(4) 0.060(3) 0.072(3) 0.016(3)
C25 0.094(3) 0.080(3) 0.202(5) -0.030(3) 0.074(4) -0.032(3)
C26 0.070(2) 0.057(2) 0.083(3) 0.001(2) 0.032(2) 0.004(2)
C27 0.128(4) 0.064(3) 0.168(5) -0.022(3) 0.062(4) 0.011(3)
C28 0.116(3) 0.082(3) 0.111(3) 0.031(3) 0.061(3) 0.003(3)
C29 0.231(8) 0.295(12) 0.123(6) 0.097(8) 0.115(6) 0.071(9)
C30 0.225(8) 0.286(11) 0.136(6) 0.002(7) 0.100(6) 0.004(9)
C31 0.240(9) 0.130(8) 0.295(13) 0.103(8) 0.087(10) -0.016(7)
C32 0.307(12) 0.129(7) 0.318(14) -0.052(8) 0.082(11) -0.100(7)

loop_
_atom_type_symbol
_atom_type_description
_atom_type_scat_dispersion_real
_atom_type_scat_dispersion_imag
_atom_type_scat_source
C C 0.0033 0.0016 'International Tables Vol C Tables 4.2.6.8 and 6.1.1.4'
H H 0.0000 0.0000 'International Tables Vol C Tables 4.2.6.8 and 6.1.1.4'
N N 0.0061 0.0033 'International Tables Vol C Tables 4.2.6.8 and 6.1.1.4'
O O 0.0106 0.0060 'International Tables Vol C Tables 4.2.6.8 and 6.1.1.4'
Na Na 0.0362 0.0249 'International Tables Vol C Tables 4.2.6.8 and 6.1.1.4'

loop_
_geom_angle_atom_site_label_1
_geom_angle_atom_site_label_2
_geom_angle_atom_site_label_3
_geom_angle
_geom_angle_site_symmetry_1
_geom_angle_site_symmetry_3
N2 Na1 N1 71.28(9) . .
N2 Na1 C8 108.25(10) . 3_655
N1 Na1 C8 163.92(11) . 3_655
N2 Na1 C9 117.45(10) . 3_655
N1 Na1 C9 136.30(11) . 3_655
C8 Na1 C9 28.94(9) 3_655 3_655
N2 Na1 C11 27.32(8) . .
N1 Na1 C11 98.01(9) . .
C8 Na1 C11 84.17(9) 3_655 .
C9 Na1 C11 101.62(10) 3_655 .
N2 Na1 C7 122.08(9) . 3_655
N1 Na1 C7 164.26(10) . 3_655
C8 Na1 C7 27.33(8) 3_655 3_655
C9 Na1 C7 48.36(10) 3_655 3_655
C11 Na1 C7 94.79(9) . 3_655
N2 Na1 C2 27.38(8) . .
N1 Na1 C2 51.51(8) . .
C8 Na1 C2 133.01(10) 3_655 .
C9 Na1 C2 144.47(10) 3_655 .
C11 Na1 C2 48.85(8) . .
C7 Na1 C2 136.87(9) 3_655 .
N2 Na1 C10 142.02(9) . 3_655
N1 Na1 C10 120.68(9) . 3_655
C8 Na1 C10 49.73(9) 3_655 3_655
C9 Na1 C10 27.67(7) 3_655 3_655
C11 Na1 C10 129.28(9) . 3_655
C7 Na1 C10 55.21(9) 3_655 3_655
C2 Na1 C10 163.19(9) . 3_655
N2 Na1 C1 51.42(8) . .
N1 Na1 C1 27.57(8) . .
C8 Na1 C1 159.19(10) 3_655 .
C9 Na1 C1 156.53(10) 3_655 .
C11 Na1 C1 75.03(8) . .
C7 Na1 C1 153.80(10) 3_655 .
C2 Na1 C1 26.21(7) . .
C10 Na1 C1 148.25(9) 3_655 .
N2 Na1 Na2 44.50(7) . .
N1 Na1 Na2 45.05(6) . .
C8 Na1 Na2 123.13(9) 3_655 .
C9 Na1 Na2 108.65(8) 3_655 .
C11 Na1 Na2 68.92(7) . .
C7 Na1 Na2 150.09(8) 3_655 .
C2 Na1 Na2 47.83(7) . .
C10 Na1 Na2 115.48(7) 3_655 .
C1 Na1 Na2 48.14(6) . .
N2 Na1 Na1 144.98(8) . 3_655
N1 Na1 Na1 73.80(6) . 3_655
C8 Na1 Na1 104.52(8) 3_655 3_655
C9 Na1 Na1 86.59(7) 3_655 3_655
C11 Na1 Na1 171.30(8) . 3_655
C7 Na1 Na1 92.85(7) 3_655 3_655
C2 Na1 Na1 122.46(8) . 3_655
C10 Na1 Na1 58.99(6) 3_655 3_655
C1 Na1 Na1 96.29(7) . 3_655
Na2 Na1 Na1 105.88(5) . 3_655
O1 Na2 N2 141.94(12) . .
O1 Na2 N1 142.70(11) . .
N2 Na2 N1 71.76(8) . .
O1 Na2 C2 136.65(14) . .
N2 Na2 C2 32.81(8) . .
N1 Na2 C2 57.82(9) . .
O1 Na2 C1 137.42(13) . .
N2 Na2 C1 57.50(9) . .
N1 Na2 C1 32.58(8) . .
C2 Na2 C1 30.33(9) . .
O1 Na2 Na1 162.88(13) . .
N2 Na2 Na1 44.17(6) . .
N1 Na2 Na1 46.04(6) . .
C2 Na2 Na1 58.89(7) . .
C1 Na2 Na1 59.12(7) . .
C5 N1 C1 121.0(2) . .
C5 N1 Na2 143.2(2) . .
C1 N1 Na2 83.11(16) . .
C5 N1 Na1 110.76(16) . .
C1 N1 Na1 100.44(16) . .
Na2 N1 Na1 88.90(9) . .
C11 N2 C2 122.9(3) . .
C11 N2 Na1 101.87(17) . .
C2 N2 Na1 103.26(17) . .
C11 N2 Na2 146.0(2) . .
C2 N2 Na2 83.11(17) . .
Na1 N2 Na2 91.33(9) . .
C31 O1 C29 111.4(6) . .
C31 O1 Na2 128.3(5) . .
C29 O1 Na2 120.3(4) . .
C2 C1 N1 120.1(3) . .
C2 C1 C3 121.0(3) . .
N1 C1 C3 117.9(3) . .
C2 C1 Na2 74.01(19) . .
N1 C1 Na2 64.31(15) . .
C3 C1 Na2 125.1(2) . .
C2 C1 Na1 76.24(17) . .
N1 C1 Na1 51.99(13) . .
C3 C1 Na1 156.5(2) . .
Na2 C1 Na1 72.74(8) . .
C1 C2 N2 119.4(3) . .
C1 C2 C4 121.7(3) . .
N2 C2 C4 117.5(3) . .
C1 C2 Na2 75.66(19) . .
N2 C2 Na2 64.09(15) . .
C4 C2 Na2 120.6(2) . .
C1 C2 Na1 77.55(16) . .
N2 C2 Na1 49.36(13) . .
C4 C2 Na1 157.3(2) . .
Na2 C2 Na1 73.28(8) . .
C1 C3 H3A 109.5 . .
C1 C3 H3B 109.5 . .
H3A C3 H3B 109.5 . .
C1 C3 H3C 109.5 . .
H3A C3 H3C 109.5 . .
H3B C3 H3C 109.5 . .
C2 C4 H4A 109.5 . .
C2 C4 H4B 109.5 . .
H4A C4 H4B 109.5 . .
C2 C4 H4C 109.5 . .
H4A C4 H4C 109.5 . .
H4B C4 H4C 109.5 . .
N1 C5 C10 124.5(3) . .
N1 C5 C6 118.4(3) . .
C10 C5 C6 117.0(3) . .
C7 C6 C5 120.1(3) . .
C7 C6 C17 120.3(3) . .
C5 C6 C17 119.5(3) . .
C8 C7 C6 122.4(3) . .
C8 C7 Na1 66.90(17) . 3_655
C6 C7 Na1 87.44(17) . 3_655
C8 C7 H7A 118.8 . .
C6 C7 H7A 118.8 . .
Na1 C7 H7A 117.0 3_655 .
C7 C8 C9 118.2(3) . .
C7 C8 Na1 85.76(18) . 3_655
C9 C8 Na1 75.63(18) . 3_655
C7 C8 H8A 120.9 . .
C9 C8 H8A 120.9 . .
Na1 C8 H8A 108.3 3_655 .
C8 C9 C10 122.3(3) . .
C8 C9 Na1 75.43(18) . 3_655
C10 C9 Na1 85.91(17) . 3_655
C8 C9 H9A 118.8 . .
C10 C9 H9A 118.8 . .
Na1 C9 H9A 109.6 3_655 .
C9 C10 C5 119.9(3) . .
C9 C10 C20 118.1(3) . .
C5 C10 C20 121.9(3) . .
C9 C10 Na1 66.43(16) . 3_655
C5 C10 Na1 86.75(17) . 3_655
C20 C10 Na1 113.33(17) . 3_655
N2 C11 C12 116.8(3) . .
N2 C11 C16 126.2(3) . .
C12 C11 C16 116.8(3) . .
N2 C11 Na1 50.82(13) . .
C12 C11 Na1 109.04(19) . .
C16 C11 Na1 105.97(18) . .
C13 C12 C11 120.7(3) . .
C13 C12 C23 120.4(3) . .
C11 C12 C23 118.9(3) . .
C14 C13 C12 121.9(4) . .
C14 C13 H13A 119.1 . .
C12 C13 H13A 119.1 . .
C13 C14 C15 118.8(4) . .
C13 C14 H14A 120.6 . .
C15 C14 H14A 120.6 . .
C14 C15 C16 122.6(4) . .
C14 C15 H15A 118.7 . .
C16 C15 H15A 118.7 . .
C15 C16 C11 119.2(3) . .
C15 C16 C26 117.1(3) . .
C11 C16 C26 123.1(3) . .
C6 C17 C18 115.7(3) . .
C6 C17 C19 109.9(3) . .
C18 C17 C19 109.7(3) . .
C6 C17 H17A 107.0 . .
C18 C17 H17A 107.0 . .
C19 C17 H17A 107.0 . .
C17 C18 H18A 109.5 . .
C17 C18 H18B 109.5 . .
H18A C18 H18B 109.5 . .
C17 C18 H18C 109.5 . .
H18A C18 H18C 109.5 . .
H18B C18 H18C 109.5 . .
C17 C19 H19A 109.5 . .
C17 C19 H19B 109.5 . .
H19A C19 H19B 109.5 . .
C17 C19 H19C 109.5 . .
H19A C19 H19C 109.5 . .
H19B C19 H19C 109.5 . .
C10 C20 C22 113.5(3) . .
C10 C20 C21 111.2(3) . .
C22 C20 C21 109.1(3) . .
C10 C20 H20A 107.6 . .
C22 C20 H20A 107.6 . .
C21 C20 H20A 107.6 . .
C20 C21 H21A 109.5 . .
C20 C21 H21B 109.5 . .
H21A C21 H21B 109.5 . .
C20 C21 H21C 109.5 . .
H21A C21 H21C 109.5 . .
H21B C21 H21C 109.5 . .
C20 C22 H22A 109.5 . .
C20 C22 H22B 109.5 . .
H22A C22 H22B 109.5 . .
C20 C22 H22C 109.5 . .
H22A C22 H22C 109.5 . .
H22B C22 H22C 109.5 . .
C12 C23 C24 109.8(3) . .
C12 C23 C25 115.1(3) . .
C24 C23 C25 110.3(3) . .
C12 C23 H23A 107.1 . .
C24 C23 H23A 107.1 . .
C25 C23 H23A 107.1 . .
C23 C24 H24A 109.5 . .
C23 C24 H24B 109.5 . .
H24A C24 H24B 109.5 . .
C23 C24 H24C 109.5 . .
H24A C24 H24C 109.5 . .
H24B C24 H24C 109.5 . .
C23 C25 H25A 109.5 . .
C23 C25 H25B 109.5 . .
H25A C25 H25B 109.5 . .
C23 C25 H25C 109.5 . .
H25A C25 H25C 109.5 . .
H25B C25 H25C 109.5 . .
C28 C26 C16 110.1(3) . .
C28 C26 C27 108.9(3) . .
C16 C26 C27 113.8(3) . .
C28 C26 H26A 108.0 . .
C16 C26 H26A 108.0 . .
C27 C26 H26A 108.0 . .
C26 C27 H27A 109.5 . .
C26 C27 H27B 109.5 . .
H27A C27 H27B 109.5 . .
C26 C27 H27C 109.5 . .
H27A C27 H27C 109.5 . .
H27B C27 H27C 109.5 . .
C26 C28 H28A 109.5 . .
C26 C28 H28B 109.5 . .
H28A C28 H28B 109.5 . .
C26 C28 H28C 109.5 . .
H28A C28 H28C 109.5 . .
H28B C28 H28C 109.5 . .
C30 C29 O1 111.6(6) . .
C30 C29 H29A 109.3 . .
O1 C29 H29A 109.3 . .
C30 C29 H29B 109.3 . .
O1 C29 H29B 109.3 . .
H29A C29 H29B 108.0 . .
C29 C30 H30A 109.5 . .
C29 C30 H30B 109.5 . .
H30A C30 H30B 109.5 . .
C29 C30 H30D 109.5 . .
H30A C30 H30D 109.5 . .
H30B C30 H30D 109.5 . .
C32 C31 O1 114.4(8) . .
C32 C31 H31A 108.7 . .
O1 C31 H31A 108.7 . .
C32 C31 H31B 108.7 . .
O1 C31 H31B 108.7 . .
H31A C31 H31B 107.6 . .
C31 C32 H32C 109.5 . .
C31 C32 H32D 109.5 . .
H32C C32 H32D 109.5 . .
C31 C32 H32A 109.5 . .
H32C C32 H32A 109.5 . .
H32D C32 H32A 109.5 . .

loop_
_geom_bond_atom_site_label_1
_geom_bond_atom_site_label_2
_geom_bond_distance
_geom_bond_site_symmetry_2
Na1 N2 2.339(2) .
Na1 N1 2.417(2) .
Na1 C8 2.756(3) 3_655
Na1 C9 2.758(3) 3_655
Na1 C11 2.953(3) .
Na1 C7 2.988(3) 3_655
Na1 C2 3.001(3) .
Na1 C10 3.002(3) 3_655
Na1 C1 3.017(3) .
Na1 Na2 3.3565(16) .
Na1 Na1 4.139(2) 3_655
Na2 O1 2.309(3) .
Na2 N2 2.353(3) .
Na2 N1 2.376(3) .
Na2 C2 2.597(3) .
Na2 C1 2.618(3) .
N1 C5 1.390(3) .
N1 C1 1.420(3) .
N2 C11 1.385(3) .
N2 C2 1.418(4) .
O1 C31 1.382(8) .
O1 C29 1.442(8) .
C1 C2 1.364(4) .
C1 C3 1.521(4) .
C2 C4 1.517(4) .
C3 H3A 0.9600 .
C3 H3B 0.9600 .
C3 H3C 0.9600 .
C4 H4A 0.9600 .
C4 H4B 0.9600 .
C4 H4C 0.9600 .
C5 C10 1.423(4) .
C5 C6 1.432(4) .
C6 C7 1.388(4) .
C6 C17 1.518(4) .
C7 C8 1.376(4) .
C7 Na1 2.988(3) 3_655
C7 H7A 0.9300 .
C8 C9 1.378(4) .
C8 Na1 2.756(3) 3_655
C8 H8A 0.9300 .
C9 C10 1.398(4) .
C9 Na1 2.758(3) 3_655
C9 H9A 0.9300 .
C10 C20 1.518(4) .
C10 Na1 3.002(3) 3_655
C11 C12 1.429(4) .
C11 C16 1.434(4) .
C12 C13 1.384(4) .
C12 C23 1.513(5) .
C13 C14 1.362(5) .
C13 H13A 0.9300 .
C14 C15 1.377(5) .
C14 H14A 0.9300 .
C15 C16 1.393(4) .
C15 H15A 0.9300 .
C16 C26 1.530(4) .
C17 C18 1.525(4) .
C17 C19 1.537(4) .
C17 H17A 0.9800 .
C18 H18A 0.9600 .
C18 H18B 0.9600 .
C18 H18C 0.9600 .
C19 H19A 0.9600 .
C19 H19B 0.9600 .
C19 H19C 0.9600 .
C20 C22 1.536(4) .
C20 C21 1.536(4) .
C20 H20A 0.9800 .
C21 H21A 0.9600 .
C21 H21B 0.9600 .
C21 H21C 0.9600 .
C22 H22A 0.9600 .
C22 H22B 0.9600 .
C22 H22C 0.9600 .
C23 C24 1.524(5) .
C23 C25 1.535(5) .
C23 H23A 0.9800 .
C24 H24A 0.9600 .
C24 H24B 0.9600 .
C24 H24C 0.9600 .
C25 H25A 0.9600 .
C25 H25B 0.9600 .
C25 H25C 0.9600 .
C26 C28 1.518(4) .
C26 C27 1.553(4) .
C26 H26A 0.9800 .
C27 H27A 0.9600 .
C27 H27B 0.9600 .
C27 H27C 0.9600 .
C28 H28A 0.9600 .
C28 H28B 0.9600 .
C28 H28C 0.9600 .
C29 C30 1.414(9) .
C29 H29A 0.9700 .
C29 H29B 0.9700 .
C30 H30A 0.9600 .
C30 H30B 0.9600 .
C30 H30D 0.9600 .
C31 C32 1.375(10) .
C31 H31A 0.9700 .
C31 H31B 0.9700 .
C32 H32C 0.9600 .
C32 H32D 0.9600 .
C32 H32A 0.9600 .

loop_
_geom_torsion_atom_site_label_1
_geom_torsion_atom_site_label_2
_geom_torsion_atom_site_label_3
_geom_torsion_atom_site_label_4
_geom_torsion
_geom_torsion_site_symmetry_1
_geom_torsion_site_symmetry_4
N2 Na1 Na2 O1 119.8(3) . .
N1 Na1 Na2 O1 -128.6(3) . .
C8 Na1 Na2 O1 37.3(4) 3_655 .
C9 Na1 Na2 O1 9.3(3) 3_655 .
C11 Na1 Na2 O1 104.9(3) . .
C7 Na1 Na2 O1 44.2(4) 3_655 .
C2 Na1 Na2 O1 157.8(3) . .
C10 Na1 Na2 O1 -19.7(3) 3_655 .
C1 Na1 Na2 O1 -166.6(3) . .
Na1 Na1 Na2 O1 -82.5(3) 3_655 .
N1 Na1 Na2 N2 111.64(13) . .
C8 Na1 Na2 N2 -82.49(13) 3_655 .
C9 Na1 Na2 N2 -110.52(12) 3_655 .
C11 Na1 Na2 N2 -14.92(11) . .
C7 Na1 Na2 N2 -75.56(18) 3_655 .
C2 Na1 Na2 N2 38.03(11) . .
C10 Na1 Na2 N2 -139.53(12) 3_655 .
C1 Na1 Na2 N2 73.57(12) . .
Na1 Na1 Na2 N2 157.71(10) 3_655 .
N2 Na1 Na2 N1 -111.64(13) . .
C8 Na1 Na2 N1 165.87(13) 3_655 .
C9 Na1 Na2 N1 137.84(12) 3_655 .
C11 Na1 Na2 N1 -126.56(11) . .
C7 Na1 Na2 N1 172.80(18) 3_655 .
C2 Na1 Na2 N1 -73.61(12) . .
C10 Na1 Na2 N1 108.83(11) 3_655 .
C1 Na1 Na2 N1 -38.07(10) . .
Na1 Na1 Na2 N1 46.08(9) 3_655 .
N2 Na1 Na2 C2 -38.03(11) . .
N1 Na1 Na2 C2 73.61(12) . .
C8 Na1 Na2 C2 -120.52(13) 3_655 .
C9 Na1 Na2 C2 -148.56(12) 3_655 .
C11 Na1 Na2 C2 -52.96(11) . .
C7 Na1 Na2 C2 -113.60(17) 3_655 .
C10 Na1 Na2 C2 -177.56(11) 3_655 .
C1 Na1 Na2 C2 35.54(10) . .
Na1 Na1 Na2 C2 119.68(10) 3_655 .
N2 Na1 Na2 C1 -73.57(12) . .
N1 Na1 Na2 C1 38.07(10) . .
C8 Na1 Na2 C1 -156.06(13) 3_655 .
C9 Na1 Na2 C1 175.90(11) 3_655 .
C11 Na1 Na2 C1 -88.49(10) . .
C7 Na1 Na2 C1 -149.13(17) 3_655 .
C2 Na1 Na2 C1 -35.54(10) . .
C10 Na1 Na2 C1 146.90(11) 3_655 .
Na1 Na1 Na2 C1 84.14(9) 3_655 .
O1 Na2 N1 C5 33.2(4) . .
N2 Na2 N1 C5 -167.5(3) . .
C2 Na2 N1 C5 159.5(3) . .
C1 Na2 N1 C5 134.8(4) . .
Na1 Na2 N1 C5 -124.5(3) . .
O1 Na2 N1 C1 -101.7(3) . .
N2 Na2 N1 C1 57.66(15) . .
C2 Na2 N1 C1 24.62(15) . .
Na1 Na2 N1 C1 100.65(16) . .
O1 Na2 N1 Na1 157.7(2) . .
N2 Na2 N1 Na1 -42.99(8) . .
C2 Na2 N1 Na1 -76.04(10) . .
C1 Na2 N1 Na1 -100.65(16) . .
N2 Na1 N1 C5 -168.4(2) . .
C8 Na1 N1 C5 100.6(4) 3_655 .
C9 Na1 N1 C5 81.1(2) 3_655 .
C11 Na1 N1 C5 -162.67(19) . .
C7 Na1 N1 C5 -18.5(5) 3_655 .
C2 Na1 N1 C5 -146.6(2) . .
C10 Na1 N1 C5 51.6(2) 3_655 .
C1 Na1 N1 C5 -129.1(3) . .
Na2 Na1 N1 C5 148.1(2) . .
Na1 Na1 N1 C5 14.32(18) 3_655 .
N2 Na1 N1 C1 -39.33(17) . .
C8 Na1 N1 C1 -130.4(3) 3_655 .
C9 Na1 N1 C1 -149.81(17) 3_655 .
C11 Na1 N1 C1 -33.60(18) . .
C7 Na1 N1 C1 110.5(4) 3_655 .
C2 Na1 N1 C1 -17.52(16) . .
C10 Na1 N1 C1 -179.38(16) 3_655 .
Na2 Na1 N1 C1 -82.79(17) . .
Na1 Na1 N1 C1 143.38(17) 3_655 .
N2 Na1 N1 Na2 43.47(8) . .
C8 Na1 N1 Na2 -47.6(4) 3_655 .
C9 Na1 N1 Na2 -67.01(14) 3_655 .
C11 Na1 N1 Na2 49.19(10) . .
C7 Na1 N1 Na2 -166.7(3) 3_655 .
C2 Na1 N1 Na2 65.28(10) . .
C10 Na1 N1 Na2 -96.59(10) 3_655 .
C1 Na1 N1 Na2 82.79(17) . .
Na1 Na1 N1 Na2 -133.83(8) 3_655 .
N1 Na1 N2 C11 167.6(2) . .
C8 Na1 N2 C11 -29.4(2) 3_655 .
C9 Na1 N2 C11 -59.3(2) 3_655 .
C7 Na1 N2 C11 -3.2(2) 3_655 .
C2 Na1 N2 C11 128.3(3) . .
C10 Na1 N2 C11 -76.2(2) 3_655 .
C1 Na1 N2 C11 145.5(2) . .
Na2 Na1 N2 C11 -148.4(2) . .
Na1 Na1 N2 C11 172.10(17) 3_655 .
N1 Na1 N2 C2 39.23(18) . .
C8 Na1 N2 C2 -157.72(19) 3_655 .
C9 Na1 N2 C2 172.41(18) 3_655 .
C11 Na1 N2 C2 -128.3(3) . .
C7 Na1 N2 C2 -131.52(19) 3_655 .
C10 Na1 N2 C2 155.42(18) 3_655 .
C1 Na1 N2 C2 17.19(17) . .
Na2 Na1 N2 C2 83.23(19) . .
Na1 Na1 N2 C2 43.8(3) 3_655 .
N1 Na1 N2 Na2 -44.00(9) . .
C8 Na1 N2 Na2 119.05(11) 3_655 .
C9 Na1 N2 Na2 89.18(12) 3_655 .
C11 Na1 N2 Na2 148.4(2) . .
C7 Na1 N2 Na2 145.25(11) 3_655 .
C2 Na1 N2 Na2 -83.23(19) . .
C10 Na1 N2 Na2 72.19(16) 3_655 .
C1 Na1 N2 Na2 -66.04(10) . .
Na1 Na1 N2 Na2 -39.47(17) 3_655 .
O1 Na2 N2 C11 -41.8(4) . .
N1 Na2 N2 C11 158.5(4) . .
C2 Na2 N2 C11 -143.1(4) . .
C1 Na2 N2 C11 -168.9(4) . .
Na1 Na2 N2 C11 113.7(4) . .
O1 Na2 N2 C2 101.3(2) . .
N1 Na2 N2 C2 -58.41(15) . .
C1 Na2 N2 C2 -25.76(14) . .
Na1 Na2 N2 C2 -103.20(16) . .
O1 Na2 N2 Na1 -155.5(2) . .
N1 Na2 N2 Na1 44.79(8) . .
C2 Na2 N2 Na1 103.20(16) . .
C1 Na2 N2 Na1 77.43(10) . .
N2 Na2 O1 C31 115.8(6) . .
N1 Na2 O1 C31 -97.1(6) . .
C2 Na2 O1 C31 166.5(5) . .
C1 Na2 O1 C31 -148.3(5) . .
Na1 Na2 O1 C31 14.6(7) . .
N2 Na2 O1 C29 -63.6(5) . .
N1 Na2 O1 C29 83.5(5) . .
C2 Na2 O1 C29 -12.8(5) . .
C1 Na2 O1 C29 32.3(5) . .
Na1 Na2 O1 C29 -164.7(4) . .
C5 N1 C1 C2 158.9(3) . .
Na2 N1 C1 C2 -50.8(3) . .
Na1 N1 C1 C2 36.8(3) . .
C5 N1 C1 C3 -32.4(4) . .
Na2 N1 C1 C3 117.9(3) . .
Na1 N1 C1 C3 -154.5(2) . .
C5 N1 C1 Na2 -150.3(2) . .
Na1 N1 C1 Na2 87.60(10) . .
C5 N1 C1 Na1 122.1(3) . .
Na2 N1 C1 Na1 -87.60(10) . .
O1 Na2 C1 C2 -105.6(2) . .
N2 Na2 C1 C2 27.80(15) . .
N1 Na2 C1 C2 135.7(2) . .
Na1 Na2 C1 C2 80.21(16) . .
O1 Na2 C1 N1 118.7(2) . .
N2 Na2 C1 N1 -107.93(16) . .
C2 Na2 C1 N1 -135.7(2) . .
Na1 Na2 C1 N1 -55.52(13) . .
O1 Na2 C1 C3 11.4(3) . .
N2 Na2 C1 C3 144.8(3) . .
N1 Na2 C1 C3 -107.3(3) . .
C2 Na2 C1 C3 117.0(3) . .
Na1 Na2 C1 C3 -162.8(3) . .
O1 Na2 C1 Na1 174.23(16) . .
N2 Na2 C1 Na1 -52.41(8) . .
N1 Na2 C1 Na1 55.52(13) . .
C2 Na2 C1 Na1 -80.21(16) . .
N2 Na1 C1 C2 -17.92(17) . .
N1 Na1 C1 C2 -147.8(3) . .
C8 Na1 C1 C2 -4.2(4) 3_655 .
C9 Na1 C1 C2 -87.0(3) 3_655 .
C11 Na1 C1 C2 -2.33(18) . .
C7 Na1 C1 C2 67.3(3) 3_655 .
C10 Na1 C1 C2 -146.7(2) 3_655 .
Na2 Na1 C1 C2 -77.24(18) . .
Na1 Na1 C1 C2 177.04(18) 3_655 .
N2 Na1 C1 N1 129.8(2) . .
C8 Na1 C1 N1 143.6(3) 3_655 .
C9 Na1 C1 N1 60.7(3) 3_655 .
C11 Na1 C1 N1 145.44(18) . .
C7 Na1 C1 N1 -144.9(2) 3_655 .
C2 Na1 C1 N1 147.8(3) . .
C10 Na1 C1 N1 1.0(3) 3_655 .
Na2 Na1 C1 N1 70.53(16) . .
Na1 Na1 C1 N1 -35.19(16) 3_655 .
N2 Na1 C1 C3 -157.9(6) . .
N1 Na1 C1 C3 72.2(5) . .
C8 Na1 C1 C3 -144.2(5) 3_655 .
C9 Na1 C1 C3 133.0(5) 3_655 .
C11 Na1 C1 C3 -142.3(6) . .
C7 Na1 C1 C3 -72.7(6) 3_655 .
C2 Na1 C1 C3 -140.0(6) . .
C10 Na1 C1 C3 73.2(6) 3_655 .
Na2 Na1 C1 C3 142.7(6) . .
Na1 Na1 C1 C3 37.0(6) 3_655 .
N2 Na1 C1 Na2 59.32(9) . .
N1 Na1 C1 Na2 -70.53(16) . .
C8 Na1 C1 Na2 73.0(3) 3_655 .
C9 Na1 C1 Na2 -9.8(3) 3_655 .
C11 Na1 C1 Na2 74.91(9) . .
C7 Na1 C1 Na2 144.59(19) 3_655 .
C2 Na1 C1 Na2 77.24(18) . .
C10 Na1 C1 Na2 -69.51(18) 3_655 .
Na1 Na1 C1 Na2 -105.72(7) 3_655 .
N1 C1 C2 N2 -1.9(4) . .
C3 C1 C2 N2 -170.3(3) . .
Na2 C1 C2 N2 -48.6(2) . .
Na1 C1 C2 N2 27.1(2) . .
N1 C1 C2 C4 164.0(3) . .
C3 C1 C2 C4 -4.3(5) . .
Na2 C1 C2 C4 117.4(3) . .
Na1 C1 C2 C4 -166.9(3) . .
N1 C1 C2 Na2 46.6(2) . .
C3 C1 C2 Na2 -121.7(3) . .
Na1 C1 C2 Na2 75.67(7) . .
N1 C1 C2 Na1 -29.0(2) . .
C3 C1 C2 Na1 162.6(3) . .
Na2 C1 C2 Na1 -75.67(7) . .
C11 N2 C2 C1 -149.8(3) . .
Na1 N2 C2 C1 -35.9(3) . .
Na2 N2 C2 C1 53.8(3) . .
C11 N2 C2 C4 43.7(4) . .
Na1 N2 C2 C4 157.6(2) . .
Na2 N2 C2 C4 -112.7(3) . .
C11 N2 C2 Na2 156.4(3) . .
Na1 N2 C2 Na2 -89.75(11) . .
C11 N2 C2 Na1 -113.9(3) . .
Na2 N2 C2 Na1 89.75(11) . .
O1 Na2 C2 C1 108.3(2) . .
N2 Na2 C2 C1 -133.5(2) . .
N1 Na2 C2 C1 -26.37(15) . .
Na1 Na2 C2 C1 -81.05(16) . .
O1 Na2 C2 N2 -118.28(19) . .
N1 Na2 C2 N2 107.08(16) . .
C1 Na2 C2 N2 133.5(2) . .
Na1 Na2 C2 N2 52.40(13) . .
O1 Na2 C2 C4 -10.3(3) . .
N2 Na2 C2 C4 108.0(3) . .
N1 Na2 C2 C4 -144.9(3) . .
C1 Na2 C2 C4 -118.6(3) . .
Na1 Na2 C2 C4 160.4(3) . .
O1 Na2 C2 Na1 -170.68(15) . .
N2 Na2 C2 Na1 -52.40(13) . .
N1 Na2 C2 Na1 54.68(7) . .
C1 Na2 C2 Na1 81.05(16) . .
N2 Na1 C2 C1 148.5(3) . .
N1 Na1 C2 C1 18.39(17) . .
C8 Na1 C2 C1 177.96(19) 3_655 .
C9 Na1 C2 C1 136.8(2) 3_655 .
C11 Na1 C2 C1 177.0(2) . .
C7 Na1 C2 C1 -143.41(19) 3_655 .
C10 Na1 C2 C1 86.2(4) 3_655 .
Na2 Na1 C2 C1 78.55(18) . .
Na1 Na1 C2 C1 -3.5(2) 3_655 .
N1 Na1 C2 N2 -130.1(2) . .
C8 Na1 C2 N2 29.5(2) 3_655 .
C9 Na1 C2 N2 -11.6(3) 3_655 .
C11 Na1 C2 N2 28.56(17) . .
C7 Na1 C2 N2 68.1(2) 3_655 .
C10 Na1 C2 N2 -62.3(4) 3_655 .
C1 Na1 C2 N2 -148.5(3) . .
Na2 Na1 C2 N2 -69.91(17) . .
Na1 Na1 C2 N2 -151.94(17) 3_655 .
N2 Na1 C2 C4 -61.5(6) . .
N1 Na1 C2 C4 168.4(6) . .
C8 Na1 C2 C4 -32.0(6) 3_655 .
C9 Na1 C2 C4 -73.1(6) 3_655 .
C11 Na1 C2 C4 -32.9(6) . .
C7 Na1 C2 C4 6.6(7) 3_655 .
C10 Na1 C2 C4 -123.8(6) 3_655 .
C1 Na1 C2 C4 150.0(7) . .
Na2 Na1 C2 C4 -131.4(6) . .
Na1 Na1 C2 C4 146.6(6) 3_655 .
N2 Na1 C2 Na2 69.91(17) . .
N1 Na1 C2 Na2 -60.16(9) . .
C8 Na1 C2 Na2 99.41(15) 3_655 .
C9 Na1 C2 Na2 58.27(19) 3_655 .
C11 Na1 C2 Na2 98.47(12) . .
C7 Na1 C2 Na2 138.05(13) 3_655 .
C10 Na1 C2 Na2 7.6(3) 3_655 .
C1 Na1 C2 Na2 -78.55(18) . .
Na1 Na1 C2 Na2 -82.03(9) 3_655 .
C1 N1 C5 C10 -54.6(4) . .
Na2 N1 C5 C10 -179.4(2) . .
Na1 N1 C5 C10 62.4(3) . .
C1 N1 C5 C6 129.5(3) . .
Na2 N1 C5 C6 4.8(4) . .
Na1 N1 C5 C6 -113.5(2) . .
N1 C5 C6 C7 174.7(2) . .
C10 C5 C6 C7 -1.5(4) . .
N1 C5 C6 C17 -10.1(4) . .
C10 C5 C6 C17 173.8(2) . .
C5 C6 C7 C8 1.2(4) . .
C17 C6 C7 C8 -174.0(3) . .
C5 C6 C7 Na1 -59.2(2) . 3_655
C17 C6 C7 Na1 125.6(2) . 3_655
C6 C7 C8 C9 0.4(4) . .
Na1 C7 C8 C9 71.2(2) 3_655 .
C6 C7 C8 Na1 -70.8(3) . 3_655
C7 C8 C9 C10 -1.6(4) . .
Na1 C8 C9 C10 75.4(3) 3_655 .
C7 C8 C9 Na1 -77.1(3) . 3_655
C8 C9 C10 C5 1.3(4) . .
Na1 C9 C10 C5 71.2(2) 3_655 .
C8 C9 C10 C20 -174.8(3) . .
Na1 C9 C10 C20 -104.9(2) 3_655 .
C8 C9 C10 Na1 -69.9(3) . 3_655
N1 C5 C10 C9 -175.6(2) . .
C6 C5 C10 C9 0.3(4) . .
N1 C5 C10 C20 0.3(4) . .
C6 C5 C10 C20 176.2(2) . .
N1 C5 C10 Na1 -115.3(2) . 3_655
C6 C5 C10 Na1 60.6(2) . 3_655
C2 N2 C11 C12 -152.0(3) . .
Na1 N2 C11 C12 93.4(2) . .
Na2 N2 C11 C12 -17.3(5) . .
C2 N2 C11 C16 33.6(4) . .
Na1 N2 C11 C16 -81.0(3) . .
Na2 N2 C11 C16 168.3(2) . .
C2 N2 C11 Na1 114.5(3) . .
Na2 N2 C11 Na1 -110.7(3) . .
N1 Na1 C11 N2 -11.88(19) . .
C8 Na1 C11 N2 152.1(2) 3_655 .
C9 Na1 C11 N2 128.87(19) 3_655 .
C7 Na1 C11 N2 177.30(19) 3_655 .
C2 Na1 C11 N2 -28.62(17) . .
C10 Na1 C11 N2 129.45(19) 3_655 .
C1 Na1 C11 N2 -27.25(18) . .
Na2 Na1 C11 N2 23.16(16) . .
Na1 Na1 C11 N2 -31.4(6) 3_655 .
N2 Na1 C11 C12 -109.5(3) . .
N1 Na1 C11 C12 -121.4(2) . .
C8 Na1 C11 C12 42.6(2) 3_655 .
C9 Na1 C11 C12 19.3(2) 3_655 .
C7 Na1 C11 C12 67.8(2) 3_655 .
C2 Na1 C11 C12 -138.1(3) . .
C10 Na1 C11 C12 19.9(3) 3_655 .
C1 Na1 C11 C12 -136.8(2) . .
Na2 Na1 C11 C12 -86.4(2) . .
Na1 Na1 C11 C12 -140.9(5) 3_655 .
N2 Na1 C11 C16 124.0(3) . .
N1 Na1 C11 C16 112.1(2) . .
C8 Na1 C11 C16 -83.9(2) 3_655 .
C9 Na1 C11 C16 -107.1(2) 3_655 .
C7 Na1 C11 C16 -58.7(2) 3_655 .
C2 Na1 C11 C16 95.4(2) . .
C10 Na1 C11 C16 -106.5(2) 3_655 .
C1 Na1 C11 C16 96.8(2) . .
Na2 Na1 C11 C16 147.2(2) . .
Na1 Na1 C11 C16 92.6(6) 3_655 .
N2 C11 C12 C13 -176.6(3) . .
C16 C11 C12 C13 -1.7(4) . .
Na1 C11 C12 C13 -121.7(3) . .
N2 C11 C12 C23 5.2(4) . .
C16 C11 C12 C23 -179.9(3) . .
Na1 C11 C12 C23 60.1(3) . .
C11 C12 C13 C14 0.1(5) . .
C23 C12 C13 C14 178.3(3) . .
C12 C13 C14 C15 1.1(5) . .
C13 C14 C15 C16 -0.8(6) . .
C14 C15 C16 C11 -0.8(5) . .
C14 C15 C16 C26 170.5(3) . .
N2 C11 C16 C15 176.4(3) . .
C12 C11 C16 C15 2.0(4) . .
Na1 C11 C16 C15 123.6(3) . .
N2 C11 C16 C26 5.6(5) . .
C12 C11 C16 C26 -168.8(3) . .
Na1 C11 C16 C26 -47.2(3) . .
C7 C6 C17 C18 -25.2(4) . .
C5 C6 C17 C18 159.6(3) . .
C7 C6 C17 C19 99.8(3) . .
C5 C6 C17 C19 -75.5(3) . .
C9 C10 C20 C22 -61.2(4) . .
C5 C10 C20 C22 122.8(3) . .
Na1 C10 C20 C22 -135.9(2) 3_655 .
C9 C10 C20 C21 62.3(3) . .
C5 C10 C20 C21 -113.7(3) . .
Na1 C10 C20 C21 -12.5(3) 3_655 .
C13 C12 C23 C24 -97.9(4) . .
C11 C12 C23 C24 80.3(4) . .
C13 C12 C23 C25 27.2(5) . .
C11 C12 C23 C25 -154.6(3) . .
C15 C16 C26 C28 -71.8(4) . .
C11 C16 C26 C28 99.2(4) . .
C15 C16 C26 C27 50.8(4) . .
C11 C16 C26 C27 -138.3(3) . .
C31 O1 C29 C30 177.5(7) . .
Na2 O1 C29 C30 -3.0(10) . .
C29 O1 C31 C32 -178.1(9) . .
Na2 O1 C31 C32 2.5(13) . .
